data_7064043
loop_
_publ_author_name
'Bautina, Sofia'
'Vorobyeva, Sofia'
'Rudzis, Zakhar'
'Rudneva, Yuliya'
'Nadolinny, Vladimir'
'Plusnin, Pavel'
'Sukhikh, Taisiya'
'Zhurenok, Angelina'
'Kozlova, Ekaterina'
'Korenev, Sergey'

_publ_section_title
;
 Double complex salts based on [Rh(NH3)6]3+ as precursors for Rh--Nb and
 Rh--V alloy systems: synthesis, structure, and thermal properties
;
_journal_issue 43
_journal_name_full 'New Journal of Chemistry'
_journal_page_first 18753
_journal_page_last 18766
_journal_paper_doi 10.1039/D5NJ03210E
_journal_volume 49
_journal_year 2025
_chemical_absolute_configuration ad
_chemical_formula_moiety 'N6 Rh, 3(N O3)'
_chemical_formula_sum 'H18 N9 O9 Rh'
_chemical_formula_weight 391.14
_space_group_crystal_system orthorhombic
_space_group_IT_number 42
_space_group_name_Hall 'F 2 -2'
_space_group_name_H-M_alt 'F m m 2'
_atom_sites_solution_primary dual
_audit_creation_date 2025-09-18
_audit_creation_method
;
Olex2 1.5
(compiled 2025.07.13 svn.rb7424aed for OlexSys, GUI svn.r7314)
;
_audit_update_record
;
2025-09-19 deposited with the CCDC.	2025-09-24 downloaded from the CCDC.
;
_cell_angle_alpha 90
_cell_angle_beta 90
_cell_angle_gamma 90
_cell_formula_units_Z 12
_cell_length_a 10.8350(6)
_cell_length_b 33.7890(19)
_cell_length_c 10.7694(6)
_cell_measurement_reflns_used 9978
_cell_measurement_temperature 150(2)
_cell_measurement_theta_max 70.14
_cell_measurement_theta_min 5.24
_cell_volume 3942.7(4)
_computing_cell_refinement 'Bruker SAINT'
_computing_data_collection 'Bruker APEX3'
_computing_data_reduction 'Bruker SAINT'
_computing_molecular_graphics 'Olex2 1.5 (Dolomanov et al., 2009)'
_computing_publication_material 'Olex2 1.5 (Dolomanov et al., 2009)'
_computing_structure_refinement 'SHELXL 2014/7 (Sheldrick, 2015)'
_computing_structure_solution 'SHELXT 2014/5 (Sheldrick, 2014)'
_diffrn_ambient_temperature 150(2)
_diffrn_detector PIXEL
_diffrn_detector_area_resol_mean 7.41
_diffrn_detector_type 'Bruker PHOTON III area detector'
_diffrn_measured_fraction_theta_full 0.992
_diffrn_measured_fraction_theta_max 0.988
_diffrn_measurement_device 'three-circle diffractometer'
_diffrn_measurement_device_type 'Bruker D8 Venture diffractometer'
_diffrn_measurement_method '\w and \f scans'
_diffrn_radiation_monochromator 'Incoatec HELIOS multilayer mirrors'
_diffrn_radiation_type CuK\a
_diffrn_radiation_wavelength 1.54178
_diffrn_reflns_av_R_equivalents 0.0312
_diffrn_reflns_av_unetI/netI 0.0186
_diffrn_reflns_Laue_measured_fraction_full 0.992
_diffrn_reflns_Laue_measured_fraction_max 0.988
_diffrn_reflns_limit_h_max 13
_diffrn_reflns_limit_h_min -13
_diffrn_reflns_limit_k_max 40
_diffrn_reflns_limit_k_min -40
_diffrn_reflns_limit_l_max 13
_diffrn_reflns_limit_l_min -12
_diffrn_reflns_number 16121
_diffrn_reflns_point_group_measured_fraction_full 0.994
_diffrn_reflns_point_group_measured_fraction_max 0.989
_diffrn_reflns_theta_full 67.679
_diffrn_reflns_theta_max 70.284
_diffrn_reflns_theta_min 2.615
_diffrn_source 'Incoatec IuS3.0 microfocus X-ray tube'
_exptl_absorpt_coefficient_mu 11.141
_exptl_absorpt_correction_T_max 0.1688
_exptl_absorpt_correction_T_min 0.0599
_exptl_absorpt_correction_type multi-scan
_exptl_absorpt_process_details
;
SADABS-2016/2 (Bruker,2016/2) was used for absorption correction.
wR2(int) was 0.0668 before and 0.0437 after correction.
The Ratio of minimum to maximum transmission is 0.3549.
The \l/2 correction factor is Not present.
;
_exptl_crystal_colour colourless
_exptl_crystal_colour_primary colourless
_exptl_crystal_density_diffrn 1.977
_exptl_crystal_description block
_exptl_crystal_F_000 2376
_exptl_crystal_size_max 0.2
_exptl_crystal_size_mid 0.13
_exptl_crystal_size_min 0.13
_refine_diff_density_max 1.143
_refine_diff_density_min -0.974
_refine_diff_density_rms 0.142
_refine_ls_abs_structure_details
;
 Refined as an inversion twin.
;
_refine_ls_abs_structure_Flack 0.50(4)
_refine_ls_extinction_method none
_refine_ls_goodness_of_fit_ref 1.067
_refine_ls_hydrogen_treatment undef
_refine_ls_matrix_type full
_refine_ls_number_parameters 175
_refine_ls_number_reflns 2003
_refine_ls_number_restraints 113
_refine_ls_restrained_S_all 1.065
_refine_ls_R_factor_all 0.0445
_refine_ls_R_factor_gt 0.0443
_refine_ls_shift/su_max 0.001
_refine_ls_shift/su_mean 0.000
_refine_ls_structure_factor_coef Fsqd
_refine_ls_weighting_details 'w=1/[\s^2^(Fo^2^)+(0.0905P)^2^+37.8756P] where P=(Fo^2^+2Fc^2^)/3'
_refine_ls_weighting_scheme calc
_refine_ls_wR_factor_gt 0.1290
_refine_ls_wR_factor_ref 0.1294
_reflns_Friedel_coverage 0.891
_reflns_Friedel_fraction_full 0.996
_reflns_Friedel_fraction_max 0.991
_reflns_number_gt 1991
_reflns_number_total 2003
_reflns_threshold_expression 'I > 2\s(I)'
_cod_data_source_file d5nj03210e2.cif
_cod_data_source_block bsa-54
_cod_depositor_comments 'Adding full bibliography for 7064043--7064045.cif.'
_cod_database_code 7064043
_shelx_shelxl_version_number 2014/7
_shelx_space_group_comment
;
The symmetry employed for this shelxl refinement is uniquely defined
by the following loop, which should always be used as a source of
symmetry information in preference to the above space-group names.
They are only intended as comments.
;
_shelx_estimated_absorpt_t_max 0.325
_shelx_estimated_absorpt_t_min 0.214
_olex2_refinement_description
;
1. Twinned data refinement
 Scales: 0.50(4)
 0.50(4)
2. Restrained distances
 N10-O15 \\sim N10-O13 \\sim N10-O14
 with sigma of 0.02
 O15-O13 \\sim O13-O14 \\sim O14-O15
 with sigma of 0.04
 N8-O8 \\sim N8-O9 \\sim N8-O7
 with sigma of 0.02
 O8-O9 \\sim O9-O7 \\sim O7-O8
 with sigma of 0.04
 N9-O11 \\sim N9-O10 \\sim N9-O12
 with sigma of 0.02
 O11-O10 \\sim O10-O12 \\sim O12-O11
 with sigma of 0.04
 N6-O3 \\sim N6-O2 \\sim N6-O1
 with sigma of 0.02
 O3-O2 \\sim O2-O1 \\sim O1-O3
 with sigma of 0.04
3. Restrained planarity
 N10, O13, O14, O15
 with sigma of 0.1
 N8, O7, O8, O9
 with sigma of 0.1
 N9, O10, O11, O12
 with sigma of 0.1
 N6, O1, O2, O3
 with sigma of 0.1
4. Uiso/Uaniso restraints and constraints
N9 \\sim O10 \\sim O11 \\sim O12: within 2A with sigma of 0.04 and sigma for
terminal atoms of 0.08 within 2A
N6 \\sim O1 \\sim O2 \\sim O3: within 2A with sigma of 0.04 and sigma for
terminal atoms of 0.08 within 2A
Uanis(Rh2) \\sim Ueq, Uanis(Rh3) \\sim Ueq: with sigma of 0.01 and sigma for
terminal atoms of 0.02
Uiso(N17) = Uiso(N21) = Uiso(N18) = Uiso(N19) = Uiso(N20) = Uiso(N22)
Uiso(N15) = Uiso(N13) = Uiso(N12) = Uiso(N16) = Uiso(N14) = Uiso(N11)
Uiso(O9) = Uiso(N8) = Uiso(O8) = Uiso(O7)
5. Rigid body (RIGU) restrains
 N9, O10, O11, O12
 with sigma for 1-2 distances of 0.004 and sigma for 1-3 distances of 0.004
 N6, O1, O2, O3
 with sigma for 1-2 distances of 0.004 and sigma for 1-3 distances of 0.004
6. Others
 Sof(N9)=Sof(O10)=Sof(O11)=Sof(O12)=1-FVAR(1)
 Sof(N10)=Sof(O13)=Sof(O14)=Sof(O15)=FVAR(1)
 Sof(Rh2)=Sof(N11)=Sof(N12)=Sof(N13)=Sof(N14)=Sof(N15)=Sof(N16)=0.25*(1-FVAR(3))
 Sof(Rh3)=Sof(N17)=Sof(N18)=Sof(N19)=Sof(N20)=Sof(N21)=Sof(N22)=0.25*FVAR(3)
 Fixed Sof: N6(0.5) O1(0.5) O2(0.5) O3(0.5) O5(0.5) O6(0.5) N8(0.25) O7(0.25)
 O8(0.25) O9(0.25)
 Fixed Uiso: N8(0.05) O7(0.05) O8(0.05) O9(0.05)
7.a Free rotating group:
 Rh2(N11,N12,N13,N14,N15,N16), Rh3(N17,N18,N19,N20,N21,N22), N6(O1,O2,O3),
 N8(O7,O8,O9), N9(O10,O11,O12), N10(O13,O14,O15)
;
_olex2_submission_special_instructions 'No special instructions were received'

loop_
_space_group_symop_operation_xyz
'x, y, z'
'-x, -y, z'
'x, -y, z'
'-x, y, z'
'x, y+1/2, z+1/2'
'-x, -y+1/2, z+1/2'
'x, -y+1/2, z+1/2'
'-x, y+1/2, z+1/2'
'x+1/2, y, z+1/2'
'-x+1/2, -y, z+1/2'
'x+1/2, -y, z+1/2'
'-x+1/2, y, z+1/2'
'x+1/2, y+1/2, z'
'-x+1/2, -y+1/2, z'
'x+1/2, -y+1/2, z'
'-x+1/2, y+1/2, z'

loop_
_atom_site_label
_atom_site_type_symbol
_atom_site_fract_x
_atom_site_fract_y
_atom_site_fract_z
_atom_site_U_iso_or_equiv
_atom_site_adp_type
_atom_site_occupancy
_atom_site_site_symmetry_order
_atom_site_calc_flag
_atom_site_refinement_flags_posn
_atom_site_refinement_flags_adp
_atom_site_refinement_flags_occupancy
_atom_site_disorder_assembly
_atom_site_disorder_group
Rh1 Rh 1.0000 0.67359(2) 0.0111(6) 0.0305(3) Uani 1 2 d S T P A 1
N1 N 1.0000 0.6753(6) -0.178(2) 0.056(7) Uani 1 2 d S T P A 1
N2 N 1.1909(8) 0.6736(2) -0.0138(9) 0.039(3) Uani 1 1 d . . . A 1
N3 N 1.0000 0.6121(3) 0.011(3) 0.048(2) Uani 1 2 d S T P A 1
N4 N 1.0000 0.6705(7) 0.205(3) 0.077(11) Uani 1 2 d S T P A 1
N5 N 1.0000 0.7347(2) 0.009(2) 0.037(2) Uani 1 2 d S T P A 1
Rh2 Rh 0.5385(13) 0.5014(12) 0.0565(18) 0.054(5) Uani 0.097(9) 1 d G U P B -2
N11 N 0.630(4) 0.5417(18) -0.056(5) 0.038(8) Uiso 0.097(9) 1 d G . P B -2
N12 N 0.431(4) 0.5448(18) 0.146(5) 0.038(8) Uiso 0.097(9) 1 d G . P B -2
N13 N 0.463(4) 0.4548(17) 0.157(4) 0.038(8) Uiso 0.097(9) 1 d G . P B -2
N14 N 0.643(4) 0.4603(17) -0.026(4) 0.038(8) Uiso 0.097(9) 1 d G . P B -2
N15 N 0.673(3) 0.5087(16) 0.193(3) 0.038(8) Uiso 0.097(9) 1 d G . P B -2
N16 N 0.405(3) 0.495(2) -0.077(3) 0.038(8) Uiso 0.097(9) 1 d G . P B -2
Rh3 Rh 0.5293(7) 0.5013(10) -0.0092(15) 0.060(4) Uani 0.153(9) 1 d G U P B -1
N17 N 0.616(4) 0.457(2) -0.111(5) 0.056(7) Uiso 0.153(9) 1 d G . P B -1
N18 N 0.616(4) 0.544(2) -0.116(4) 0.056(7) Uiso 0.153(9) 1 d G . P B -1
N19 N 0.414(4) 0.5445(16) 0.065(5) 0.056(7) Uiso 0.153(9) 1 d G . P B -1
N20 N 0.440(4) 0.4585(16) 0.098(4) 0.056(7) Uiso 0.153(9) 1 d G . P B -1
N21 N 0.3986(18) 0.4963(18) -0.136(2) 0.056(7) Uiso 0.153(9) 1 d G . P B -1
N22 N 0.670(2) 0.5060(16) 0.131(2) 0.056(7) Uiso 0.153(9) 1 d G . P B -1
N6 N 0.7416(11) 0.7476(7) 0.2439(10) 0.039(3) Uani 0.5 1 d DG U P C -1
O1 O 0.6301(11) 0.7483(12) 0.2743(17) 0.057(4) Uani 0.5 1 d DG U P C -1
O2 O 0.7718(17) 0.7536(16) 0.1344(12) 0.068(8) Uani 0.5 1 d DG U P C -1
O3 O 0.8226(12) 0.7407(8) 0.3240(13) 0.076(6) Uani 0.5 1 d DG U P C -1
O4 O 0.5000 0.6802(3) 0.013(3) 0.061(3) Uani 1 2 d S T P D .
O5 O 0.571(2) 0.6272(6) -0.062(2) 0.046(5) Uani 0.5 1 d . . P D -1
O6 O 0.425(2) 0.6224(7) 0.074(2) 0.058(6) Uani 0.5 1 d . . P D -1
N7 N 0.5000 0.6437(3) 0.012(2) 0.041(2) Uani 1 2 d S T P . .
N8 N 0.9109(12) 0.5040(4) -0.0263(12) 0.050 Uiso 0.25 1 d DG U P E -1
O7 O 0.9721(17) 0.5079(7) 0.0714(14) 0.050 Uiso 0.25 1 d DG U P E -1
O8 O 0.9636(15) 0.4944(8) -0.1254(14) 0.050 Uiso 0.25 1 d DG U P E -1
O9 O 0.7979(12) 0.5099(7) -0.0253(17) 0.050 Uiso 0.25 1 d DG U P E -1
N9 N 0.7159(10) 0.6016(3) 0.2245(11) 0.046(4) Uani 0.613(14) 1 d DG U P F 2
O10 O 0.7788(17) 0.5835(4) 0.1468(15) 0.063(5) Uani 0.613(14) 1 d DG U P F 2
O11 O 0.7157(19) 0.6387(3) 0.2253(16) 0.057(5) Uani 0.613(14) 1 d DG U P F 2
O12 O 0.6529(18) 0.5829(5) 0.3020(17) 0.077(7) Uani 0.613(14) 1 d DG U P F 2
N10 N 0.7987(15) 0.5988(5) 0.3072(15) 0.037(6) Uiso 0.387(14) 1 d DG . P F 1
O13 O 0.8809(18) 0.5818(6) 0.247(2) 0.048(6) Uiso 0.387(14) 1 d DG . P F 1
O14 O 0.728(3) 0.5791(7) 0.376(3) 0.092(13) Uiso 0.387(14) 1 d DG . P F 1
O15 O 0.787(2) 0.6356(4) 0.2997(18) 0.030(5) Uiso 0.387(14) 1 d DG . P F 1

loop_
_atom_site_aniso_label
_atom_site_aniso_U_11
_atom_site_aniso_U_22
_atom_site_aniso_U_33
_atom_site_aniso_U_23
_atom_site_aniso_U_13
_atom_site_aniso_U_12
Rh1 0.0275(4) 0.0378(4) 0.0261(4) 0.0019(7) 0.000 0.000
N1 0.10(2) 0.043(10) 0.025(11) -0.007(5) 0.000 0.000
N2 0.030(4) 0.056(4) 0.031(9) 0.000(3) -0.002(3) 0.001(3)
N3 0.054(5) 0.038(5) 0.051(5) -0.010(13) 0.000 0.000
N4 0.14(3) 0.057(13) 0.030(13) -0.002(7) 0.000 0.000
N5 0.042(4) 0.033(4) 0.037(5) -0.013(10) 0.000 0.000
Rh2 0.095(8) 0.014(6) 0.054(8) 0.013(9) 0.032(6) 0.015(9)
Rh3 0.071(5) 0.020(4) 0.089(9) 0.001(9) 0.015(4) -0.013(11)
N6 0.040(6) 0.031(6) 0.044(7) 0.004(9) 0.001(8) 0.009(7)
O1 0.045(6) 0.069(11) 0.056(10) 0.018(9) -0.001(8) 0.008(8)
O2 0.053(15) 0.10(2) 0.054(6) 0.026(13) 0.010(7) 0.030(17)
O3 0.058(11) 0.102(17) 0.067(11) 0.014(12) -0.023(9) 0.003(12)
O4 0.073(6) 0.028(4) 0.083(8) -0.029(10) 0.000 0.000
O5 0.045(10) 0.041(10) 0.051(9) 0.009(8) 0.014(8) 0.008(8)
O6 0.087(15) 0.027(9) 0.059(11) 0.018(8) 0.019(10) -0.004(9)
N7 0.040(4) 0.034(4) 0.048(5) -0.003(11) 0.000 0.000
N9 0.043(8) 0.052(7) 0.044(7) 0.005(5) 0.009(5) -0.002(5)
O10 0.074(10) 0.047(7) 0.069(9) 0.007(6) 0.039(8) 0.011(6)
O11 0.058(9) 0.049(6) 0.062(9) 0.001(5) 0.006(5) -0.001(5)
O12 0.086(14) 0.065(9) 0.080(12) 0.020(8) 0.044(11) -0.008(9)

loop_
_atom_type_symbol
_atom_type_description
_atom_type_scat_dispersion_real
_atom_type_scat_dispersion_imag
_atom_type_scat_source
N N 0.0311 0.0180 'International Tables Vol C Tables 4.2.6.8 and 6.1.1.4'
O O 0.0492 0.0322 'International Tables Vol C Tables 4.2.6.8 and 6.1.1.4'
H H 0.0000 0.0000 'International Tables Vol C Tables 4.2.6.8 and 6.1.1.4'
Rh Rh 0.0927 3.6045 'International Tables Vol C Tables 4.2.6.8 and 6.1.1.4'

loop_
_geom_angle_atom_site_label_1
_geom_angle_atom_site_label_2
_geom_angle_atom_site_label_3
_geom_angle
_geom_angle_site_symmetry_1
_geom_angle_site_symmetry_3
_geom_angle_publ_flag
N1 Rh1 N2 82.6(2) . 4_755 ?
N1 Rh1 N2 82.6(2) . . ?
N1 Rh1 N3 91.4(10) . . ?
N1 Rh1 N4 178.8(6) . . ?
N1 Rh1 N5 87.6(9) . . ?
N2 Rh1 N2 165.2(4) 4_755 . ?
N2 Rh1 N4 97.4(2) 4_755 . ?
N2 Rh1 N4 97.4(2) . . ?
N3 Rh1 N2 90.0(2) . 4_755 ?
N3 Rh1 N2 90.0(2) . . ?
N3 Rh1 N4 87.3(11) . . ?
N5 Rh1 N2 89.9(2) . 4_755 ?
N5 Rh1 N2 89.9(2) . . ?
N5 Rh1 N3 179.1(13) . . ?
N5 Rh1 N4 93.6(9) . . ?
N11 Rh2 N12 94.2 . . ?
N11 Rh2 N15 89.9 . . ?
N13 Rh2 N11 171.6 . . ?
N13 Rh2 N12 94.2 . . ?
N13 Rh2 N15 89.9 . . ?
N14 Rh2 N11 85.8 . . ?
N14 Rh2 N12 178.97(11) . . ?
N14 Rh2 N13 85.8 . . ?
N14 Rh2 N15 89.9 . . ?
N14 Rh2 N16 90.7 . . ?
N15 Rh2 N12 89.0 . . ?
N16 Rh2 N11 90.1 . . ?
N16 Rh2 N12 90.3 . . ?
N16 Rh2 N13 90.1 . . ?
N16 Rh2 N15 179.37(11) . . ?
N17 Rh3 N20 89.9 . . ?
N17 Rh3 N22 96.0 . . ?
N18 Rh3 N17 90.0 . . ?
N18 Rh3 N19 90.0 . . ?
N18 Rh3 N20 179.36(14) . . ?
N18 Rh3 N22 91.2 . . ?
N19 Rh3 N17 168.0 . . ?
N19 Rh3 N20 89.9 . . ?
N19 Rh3 N22 96.0 . . ?
N20 Rh3 N22 89.5 . . ?
N21 Rh3 N17 84.0 . . ?
N21 Rh3 N18 89.8 . . ?
N21 Rh3 N19 84.0 . . ?
N21 Rh3 N20 89.5 . . ?
N21 Rh3 N22 179.01(7) . . ?
O1 N6 O3 120.0 . . ?
O2 N6 O1 120.0 . . ?
O2 N6 O3 120.0 . . ?
O4 N7 O5 117.2(17) . . ?
O4 N7 O6 123.8(16) . . ?
O5 N7 O6 118.7(12) . . ?
O7 N8 O8 120.1 . . ?
O9 N8 O7 119.9 . . ?
O9 N8 O8 119.9 . . ?
O10 N9 O11 120.0 . . ?
O10 N9 O12 120.0 . . ?
O12 N9 O11 120.1 . . ?
O13 N10 O14 119.9 . . ?
O13 N10 O15 119.9 . . ?
O14 N10 O15 120.2 . . ?

loop_
_geom_bond_atom_site_label_1
_geom_bond_atom_site_label_2
_geom_bond_distance
_geom_bond_site_symmetry_2
_geom_bond_publ_flag
Rh1 N1 2.03(3) . ?
Rh1 N2 2.085(9) 4_755 ?
Rh1 N2 2.085(9) . ?
Rh1 N3 2.078(9) . ?
Rh1 N4 2.10(3) . ?
Rh1 N5 2.065(9) . ?
Rh2 N11 2.0763 . ?
Rh2 N12 2.1057 . ?
Rh2 N13 2.0762 . ?
Rh2 N14 2.0005 . ?
Rh2 N15 2.0826 . ?
Rh2 N16 2.0591 . ?
Rh3 N17 2.0785 . ?
Rh3 N18 2.0614 . ?
Rh3 N19 2.0784 . ?
Rh3 N20 2.0837 . ?
Rh3 N21 1.9778 . ?
Rh3 N22 2.1538 . ?
N6 O1 1.2513 . ?
N6 O2 1.2406 . ?
N6 O3 1.2524 . ?
O4 N7 1.235(13) . ?
O5 N7 1.24(2) . ?
O6 N7 1.28(2) . ?
N8 O7 1.2508 . ?
N8 O8 1.2526 . ?
N8 O9 1.2410 . ?
N9 O10 1.2410 . ?
N9 O11 1.2530 . ?
N9 O12 1.2506 . ?
N10 O13 1.2413 . ?
N10 O14 1.2523 . ?
N10 O15 1.2530 . ?

loop_
_twin_individual_id
_twin_individual_mass_fraction_refined
1 0.50(4)
2 0.50(4)
